data_2230020
loop_
_publ_author_name
'Rosepriya, S.'
'Thiruvalluvar, A.'
'Jayabharathi, J.'
'Srinivasan, N.'
'Butcher, R. J.'
'Jasinski, J. P.'
'Golen, J. A.'

_publ_section_title
;
 1-(3,5-Dimethylphenyl)-2-(4-fluorophenyl)-4,5-dimethyl-1<i>H</i>-imidazole
;
_journal_coeditor_code HG5018
_journal_issue 5
_journal_name_full 'Acta Crystallographica Section E'
_journal_page_first o1065
_journal_paper_doi 10.1107/S1600536811012098
_journal_volume 67
_journal_year 2011
_chemical_formula_iupac 'C19 H19 F N2'
_chemical_formula_moiety 'C19 H19 F N2'
_chemical_formula_structural 'C19 H19 F N2'
_chemical_formula_sum 'C19 H19 F N2'
_chemical_formula_weight 294.36
_chemical_melting_point 377
_chemical_name_common 1H-imidazole
_chemical_name_systematic
;
1-(3,5-Dimethylphenyl)-2-(4-fluorophenyl)-4,5-dimethyl-1<i>H</i>-imidazole
;
_space_group_IT_number 2
_symmetry_cell_setting triclinic
_symmetry_space_group_name_Hall '-P 1'
_symmetry_space_group_name_H-M 'P -1'
_atom_sites_solution_hydrogens geom
_atom_sites_solution_primary direct
_atom_sites_solution_secondary difmap
_cell_angle_alpha 105.423(9)
_cell_angle_beta 105.677(9)
_cell_angle_gamma 95.781(9)
_cell_formula_units_Z 2
_cell_length_a 8.4226(10)
_cell_length_b 9.5572(10)
_cell_length_c 11.0351(11)
_cell_measurement_reflns_used 3721
_cell_measurement_temperature 170(2)
_cell_measurement_theta_max 71.19
_cell_measurement_theta_min 5.55
_cell_volume 810.06(17)
_computing_cell_refinement 'CrysAlis PRO (Oxford Diffraction, 2010)'
_computing_data_collection 'CrysAlis PRO (Oxford Diffraction, 2010)'
_computing_data_reduction 'CrysAlis RED (Oxford Diffraction, 2010)'
_computing_molecular_graphics 'ORTEP-3 (Farrugia, 1997)'
_computing_publication_material 'PLATON (Spek, 2009)'
_computing_structure_refinement 'SHELXL97 (Sheldrick, 2008)'
_computing_structure_solution 'SHELXS97 (Sheldrick, 2008)'
_diffrn_ambient_temperature 170(2)
_diffrn_detector_area_resol_mean 16.1500
_diffrn_measured_fraction_theta_full 0.993
_diffrn_measured_fraction_theta_max 0.966
_diffrn_measurement_device_type 'Oxford Diffraction Xcalibur Eos Gemini'
_diffrn_measurement_method '\w scans'
_diffrn_radiation_monochromator graphite
_diffrn_radiation_source 'Enhance (Cu) X-ray Source'
_diffrn_radiation_type CuK\a
_diffrn_radiation_wavelength 1.54178
_diffrn_reflns_av_R_equivalents 0.0113
_diffrn_reflns_av_sigmaI/netI 0.0153
_diffrn_reflns_limit_h_max 10
_diffrn_reflns_limit_h_min -9
_diffrn_reflns_limit_k_max 11
_diffrn_reflns_limit_k_min -11
_diffrn_reflns_limit_l_max 10
_diffrn_reflns_limit_l_min -13
_diffrn_reflns_number 5121
_diffrn_reflns_theta_full 67.50
_diffrn_reflns_theta_max 71.32
_diffrn_reflns_theta_min 5.55
_exptl_absorpt_coefficient_mu 0.633
_exptl_absorpt_correction_T_max 0.9110
_exptl_absorpt_correction_T_min 0.8578
_exptl_absorpt_correction_type multi-scan
_exptl_absorpt_process_details
;
(CrysAlis RED; Oxford Diffraction, 2010)
;
_exptl_crystal_colour colourless
_exptl_crystal_density_diffrn 1.207
_exptl_crystal_description block
_exptl_crystal_F_000 312
_exptl_crystal_size_max 0.25
_exptl_crystal_size_mid 0.20
_exptl_crystal_size_min 0.15
_refine_diff_density_max 0.308
_refine_diff_density_min -0.232
_refine_ls_extinction_method none
_refine_ls_goodness_of_fit_ref 1.066
_refine_ls_hydrogen_treatment constr
_refine_ls_matrix_type full
_refine_ls_number_parameters 203
_refine_ls_number_reflns 3054
_refine_ls_number_restraints 0
_refine_ls_restrained_S_all 1.066
_refine_ls_R_factor_all 0.0556
_refine_ls_R_factor_gt 0.0522
_refine_ls_shift/su_max 0.001
_refine_ls_shift/su_max_lt 0.001
_refine_ls_shift/su_mean <0.001
_refine_ls_structure_factor_coef Fsqd
_refine_ls_weighting_details 'calc w=1/[\s^2^(Fo^2^)+(0.0944P)^2^+0.1440P] where P=(Fo^2^+2Fc^2^)/3'
_refine_ls_weighting_scheme calc
_refine_ls_wR_factor_gt 0.1543
_refine_ls_wR_factor_ref 0.1586
_reflns_number_gt 2771
_reflns_number_total 3054
_reflns_threshold_expression I>2\s(I)
_cod_data_source_file hg5018.cif
_cod_data_source_block I
_cod_depositor_comments
;
The following automatic conversions were performed:

data name '_iucr_refine_instruction_details' was replaced with
'_iucr_refine_instructions_details' as specified in the replacement
file 'data/replacement-values/replacement_tags.lst'.

Automatic conversion script
Id: cif_correct_tags 9268 2022-04-12 08:56:07Z antanas 
;
_cod_original_cell_volume 810.07(17)
_cod_database_code 2230020
_cod_database_fobs_code 2230020

loop_
_symmetry_equiv_pos_site_id
_symmetry_equiv_pos_as_xyz
1 x,y,z
2 -x,-y,-z

loop_
_atom_site_aniso_label
_atom_site_aniso_U_11
_atom_site_aniso_U_22
_atom_site_aniso_U_33
_atom_site_aniso_U_12
_atom_site_aniso_U_13
_atom_site_aniso_U_23
F4 0.1034(10) 0.0696(8) 0.0947(9) 0.0084(7) 0.0297(8) -0.0060(7)
N1 0.0417(6) 0.0541(7) 0.0451(7) 0.0131(5) 0.0125(5) 0.0248(5)
N3 0.0508(7) 0.0622(8) 0.0497(7) 0.0169(6) 0.0121(6) 0.0291(6)
C2 0.0399(7) 0.0568(9) 0.0451(7) 0.0108(6) 0.0128(6) 0.0250(6)
C4 0.0533(9) 0.0573(9) 0.0561(9) 0.0180(7) 0.0150(7) 0.0279(7)
C5 0.0466(8) 0.0547(9) 0.0516(8) 0.0152(6) 0.0156(6) 0.0243(7)
C11 0.0430(7) 0.0527(8) 0.0410(7) 0.0148(6) 0.0131(6) 0.0222(6)
C12 0.0418(8) 0.0586(9) 0.0494(8) 0.0121(6) 0.0143(6) 0.0250(7)
C13 0.0469(8) 0.0581(9) 0.0445(8) 0.0182(7) 0.0102(6) 0.0187(7)
C14 0.0634(10) 0.0533(9) 0.0448(8) 0.0218(7) 0.0150(7) 0.0243(7)
C15 0.0567(9) 0.0479(8) 0.0496(8) 0.0139(6) 0.0223(7) 0.0206(6)
C16 0.0418(7) 0.0533(8) 0.0490(8) 0.0134(6) 0.0155(6) 0.0207(6)
C17 0.0519(10) 0.0793(12) 0.0756(12) 0.0238(9) 0.0056(8) 0.0327(10)
C18 0.0764(12) 0.0665(11) 0.0864(13) 0.0152(9) 0.0385(11) 0.0419(10)
C21 0.0437(7) 0.0569(9) 0.0481(8) 0.0075(6) 0.0178(6) 0.0248(7)
C22 0.0565(9) 0.0630(10) 0.0535(9) 0.0151(7) 0.0163(7) 0.0224(8)
C23 0.0670(11) 0.0609(10) 0.0762(12) 0.0192(8) 0.0287(9) 0.0248(9)
C24 0.0680(11) 0.0561(10) 0.0684(11) -0.0007(8) 0.0275(9) 0.0082(8)
C25 0.0548(10) 0.0716(11) 0.0589(10) -0.0022(8) 0.0124(8) 0.0123(8)
C26 0.0460(8) 0.0654(10) 0.0559(9) 0.0054(7) 0.0132(7) 0.0227(8)
C41 0.1018(16) 0.0660(12) 0.0736(12) 0.0332(11) 0.0157(11) 0.0351(10)
C51 0.0685(11) 0.0640(10) 0.0532(9) 0.0186(8) 0.0135(8) 0.0192(8)

loop_
_atom_site_type_symbol
_atom_site_label
_atom_site_fract_x
_atom_site_fract_y
_atom_site_fract_z
_atom_site_U_iso_or_equiv
_atom_site_thermal_displace_type
_atom_site_calc_flag
_atom_site_refinement_flags
_atom_site_occupancy
F F4 0.29950(19) 0.53513(14) 0.86850(14) 0.0964(5) Uani d . 1.000
N N1 0.19985(15) -0.06005(14) 0.37504(12) 0.0449(4) Uani d . 1.000
N N3 0.32289(16) -0.11576(15) 0.55605(13) 0.0520(4) Uani d . 1.000
C C2 0.27033(18) -0.00885(17) 0.50979(14) 0.0453(4) Uani d . 1.000
C C4 0.2859(2) -0.23874(19) 0.44868(16) 0.0532(5) Uani d . 1.000
C C5 0.20944(19) -0.20827(17) 0.33550(15) 0.0488(5) Uani d . 1.000
C C11 0.14226(18) 0.02522(16) 0.28741(14) 0.0435(4) Uani d . 1.000
C C12 -0.02859(18) 0.01651(18) 0.23336(15) 0.0480(5) Uani d . 1.000
C C13 -0.08585(19) 0.10368(18) 0.15377(15) 0.0494(5) Uani d . 1.000
C C14 0.0323(2) 0.19566(17) 0.12941(14) 0.0515(5) Uani d . 1.000
C C15 0.2035(2) 0.20141(16) 0.17950(15) 0.0487(5) Uani d . 1.000
C C16 0.25852(18) 0.11506(16) 0.26059(14) 0.0464(4) Uani d . 1.000
C C17 -0.2713(2) 0.0990(2) 0.0987(2) 0.0692(7) Uani d . 1.000
C C18 0.3276(3) 0.2979(2) 0.1464(2) 0.0698(7) Uani d . 1.000
C C21 0.28022(18) 0.14031(17) 0.59540(15) 0.0472(5) Uani d . 1.000
C C22 0.1660(2) 0.2313(2) 0.56533(17) 0.0566(5) Uani d . 1.000
C C23 0.1740(3) 0.3655(2) 0.6562(2) 0.0654(6) Uani d . 1.000
C C24 0.2952(3) 0.4060(2) 0.77740(19) 0.0660(6) Uani d . 1.000
C C25 0.4109(2) 0.3201(2) 0.81121(19) 0.0655(6) Uani d . 1.000
C C26 0.4030(2) 0.1881(2) 0.71957(16) 0.0558(5) Uani d . 1.000
C C41 0.3314(3) -0.3824(2) 0.4636(2) 0.0787(8) Uani d . 1.000
C C51 0.1442(2) -0.3012(2) 0.19482(17) 0.0623(6) Uani d . 1.000
H H12 -0.10645 -0.04873 0.25055 0.0575 Uiso calc R 1.000
H H14 -0.00553 0.25686 0.07653 0.0618 Uiso calc R 1.000
H H16 0.37514 0.11800 0.29712 0.0556 Uiso calc R 1.000
H H17A -0.29302 0.13147 0.01961 0.1037 Uiso calc R 1.000
H H17B -0.30948 0.16460 0.16526 0.1037 Uiso calc R 1.000
H H17C -0.33197 -0.00229 0.07526 0.1037 Uiso calc R 1.000
H H18A 0.34608 0.24283 0.06431 0.1046 Uiso calc R 1.000
H H18B 0.43413 0.32742 0.21839 0.1046 Uiso calc R 1.000
H H18C 0.28339 0.38610 0.13490 0.1046 Uiso calc R 1.000
H H22 0.08176 0.20091 0.48163 0.0679 Uiso calc R 1.000
H H23 0.09729 0.42825 0.63510 0.0784 Uiso calc R 1.000
H H25 0.49398 0.35114 0.89552 0.0785 Uiso calc R 1.000
H H26 0.48261 0.12777 0.74092 0.0670 Uiso calc R 1.000
H H41A 0.45009 -0.38100 0.47068 0.1181 Uiso calc R 1.000
H H41B 0.26202 -0.46386 0.38633 0.1181 Uiso calc R 1.000
H H41C 0.31177 -0.39629 0.54360 0.1181 Uiso calc R 1.000
H H51A 0.14887 -0.40467 0.18925 0.0934 Uiso calc R 1.000
H H51B 0.21302 -0.26845 0.14515 0.0934 Uiso calc R 1.000
H H51C 0.02775 -0.29169 0.15728 0.0934 Uiso calc R 1.000

loop_
_atom_type_symbol
_atom_type_description
_atom_type_scat_dispersion_real
_atom_type_scat_dispersion_imag
_atom_type_scat_source
C C 0.0181 0.0091 ' International Tables Vol C Tables 4.2.6.8 and 6.1.1.4'
H H 0.0000 0.0000 ' International Tables Vol C Tables 4.2.6.8 and 6.1.1.4'
F F 0.0727 0.0534 ' International Tables Vol C Tables 4.2.6.8 and 6.1.1.4'
N N 0.0311 0.0180 ' International Tables Vol C Tables 4.2.6.8 and 6.1.1.4'

loop_
_geom_angle_atom_site_label_1
_geom_angle_atom_site_label_2
_geom_angle_atom_site_label_3
_geom_angle_site_symmetry_1
_geom_angle_site_symmetry_2
_geom_angle_site_symmetry_3
_geom_angle
_geom_angle_publ_flag
C2 N1 C5 . . . 107.12(13) no
C2 N1 C11 . . . 127.30(14) no
C5 N1 C11 . . . 125.28(12) no
C2 N3 C4 . . . 106.09(13) no
N1 C2 N3 . . . 110.65(14) no
N1 C2 C21 . . . 126.33(14) no
N3 C2 C21 . . . 122.95(13) no
N3 C4 C5 . . . 110.80(16) no
N3 C4 C41 . . . 121.02(15) no
C5 C4 C41 . . . 128.18(16) no
N1 C5 C4 . . . 105.35(14) no
N1 C5 C51 . . . 122.36(14) no
C4 C5 C51 . . . 132.29(16) no
N1 C11 C12 . . . 119.20(14) no
N1 C11 C16 . . . 119.31(14) no
C12 C11 C16 . . . 121.49(15) no
C11 C12 C13 . . . 119.80(15) no
C12 C13 C14 . . . 118.19(15) no
C12 C13 C17 . . . 120.13(16) no
C14 C13 C17 . . . 121.67(16) no
C13 C14 C15 . . . 122.39(15) no
C14 C15 C16 . . . 118.59(15) no
C14 C15 C18 . . . 120.88(16) no
C16 C15 C18 . . . 120.54(16) no
C11 C16 C15 . . . 119.50(15) no
C2 C21 C22 . . . 123.84(14) no
C2 C21 C26 . . . 117.57(15) no
C22 C21 C26 . . . 118.34(16) no
C21 C22 C23 . . . 120.67(17) no
C22 C23 C24 . . . 118.6(2) no
F4 C24 C23 . . . 118.8(2) no
F4 C24 C25 . . . 118.53(18) no
C23 C24 C25 . . . 122.71(19) no
C24 C25 C26 . . . 118.09(17) no
C21 C26 C25 . . . 121.54(17) no
C11 C12 H12 . . . 120.00 no
C13 C12 H12 . . . 120.00 no
C13 C14 H14 . . . 119.00 no
C15 C14 H14 . . . 119.00 no
C11 C16 H16 . . . 120.00 no
C15 C16 H16 . . . 120.00 no
C13 C17 H17A . . . 109.00 no
C13 C17 H17B . . . 109.00 no
C13 C17 H17C . . . 109.00 no
H17A C17 H17B . . . 110.00 no
H17A C17 H17C . . . 109.00 no
H17B C17 H17C . . . 110.00 no
C15 C18 H18A . . . 109.00 no
C15 C18 H18B . . . 109.00 no
C15 C18 H18C . . . 109.00 no
H18A C18 H18B . . . 109.00 no
H18A C18 H18C . . . 109.00 no
H18B C18 H18C . . . 110.00 no
C21 C22 H22 . . . 120.00 no
C23 C22 H22 . . . 120.00 no
C22 C23 H23 . . . 121.00 no
C24 C23 H23 . . . 121.00 no
C24 C25 H25 . . . 121.00 no
C26 C25 H25 . . . 121.00 no
C21 C26 H26 . . . 119.00 no
C25 C26 H26 . . . 119.00 no
C4 C41 H41A . . . 109.00 no
C4 C41 H41B . . . 109.00 no
C4 C41 H41C . . . 109.00 no
H41A C41 H41B . . . 109.00 no
H41A C41 H41C . . . 109.00 no
H41B C41 H41C . . . 109.00 no
C5 C51 H51A . . . 109.00 no
C5 C51 H51B . . . 109.00 no
C5 C51 H51C . . . 109.00 no
H51A C51 H51B . . . 109.00 no
H51A C51 H51C . . . 109.00 no
H51B C51 H51C . . . 109.00 no

loop_
_geom_bond_atom_site_label_1
_geom_bond_atom_site_label_2
_geom_bond_site_symmetry_1
_geom_bond_site_symmetry_2
_geom_bond_distance
_geom_bond_publ_flag
F4 C24 . . 1.359(2) no
N1 C2 . . 1.3713(19) no
N1 C5 . . 1.385(2) no
N1 C11 . . 1.442(2) no
N3 C2 . . 1.322(2) no
N3 C4 . . 1.367(2) no
C2 C21 . . 1.466(2) no
C4 C5 . . 1.362(2) no
C4 C41 . . 1.500(3) no
C5 C51 . . 1.486(2) no
C11 C12 . . 1.385(2) no
C11 C16 . . 1.381(2) no
C12 C13 . . 1.393(2) no
C13 C14 . . 1.389(2) no
C13 C17 . . 1.507(2) no
C14 C15 . . 1.387(2) no
C15 C16 . . 1.394(2) no
C15 C18 . . 1.506(3) no
C21 C22 . . 1.393(2) no
C21 C26 . . 1.401(2) no
C22 C23 . . 1.385(3) no
C23 C24 . . 1.374(3) no
C24 C25 . . 1.375(3) no
C25 C26 . . 1.374(3) no
C12 H12 . . 0.9500 no
C14 H14 . . 0.9500 no
C16 H16 . . 0.9500 no
C17 H17A . . 0.9800 no
C17 H17B . . 0.9800 no
C17 H17C . . 0.9800 no
C18 H18A . . 0.9800 no
C18 H18B . . 0.9800 no
C18 H18C . . 0.9800 no
C22 H22 . . 0.9500 no
C23 H23 . . 0.9500 no
C25 H25 . . 0.9500 no
C26 H26 . . 0.9500 no
C41 H41A . . 0.9800 no
C41 H41B . . 0.9800 no
C41 H41C . . 0.9800 no
C51 H51A . . 0.9800 no
C51 H51B . . 0.9800 no
C51 H51C . . 0.9800 no

loop_
_geom_hbond_atom_site_label_D
_geom_hbond_atom_site_label_H
_geom_hbond_atom_site_label_A
_geom_hbond_site_symmetry_A
_geom_hbond_distance_DH
_geom_hbond_distance_HA
_geom_hbond_distance_DA
_geom_hbond_angle_DHA
_geom_hbond_publ_flag
C12 H12 Cg3 2_556 0.95 2.86 3.7969(19) 169 yes

loop_
_geom_torsion_atom_site_label_1
_geom_torsion_atom_site_label_2
_geom_torsion_atom_site_label_3
_geom_torsion_atom_site_label_4
_geom_torsion_site_symmetry_1
_geom_torsion_site_symmetry_2
_geom_torsion_site_symmetry_3
_geom_torsion_site_symmetry_4
_geom_torsion
_geom_torsion_publ_flag
C5 N1 C2 N3 . . . . 0.02(19) no
C5 N1 C2 C21 . . . . -176.74(15) no
C11 N1 C2 N3 . . . . -173.88(14) no
C11 N1 C2 C21 . . . . 9.4(3) no
C2 N1 C5 C4 . . . . -0.20(18) no
C2 N1 C5 C51 . . . . 179.77(15) no
C11 N1 C5 C4 . . . . 173.87(15) no
C11 N1 C5 C51 . . . . -6.2(2) no
C2 N1 C11 C12 . . . . -105.84(19) no
C2 N1 C11 C16 . . . . 73.4(2) no
C5 N1 C11 C12 . . . . 81.3(2) no
C5 N1 C11 C16 . . . . -99.51(18) no
C4 N3 C2 N1 . . . . 0.16(18) no
C4 N3 C2 C21 . . . . 177.05(15) no
C2 N3 C4 C5 . . . . -0.3(2) no
C2 N3 C4 C41 . . . . 178.74(17) no
N1 C2 C21 C22 . . . . 27.5(3) no
N1 C2 C21 C26 . . . . -158.45(16) no
N3 C2 C21 C22 . . . . -148.95(17) no
N3 C2 C21 C26 . . . . 25.2(2) no
N3 C4 C5 N1 . . . . 0.30(19) no
N3 C4 C5 C51 . . . . -179.66(17) no
C41 C4 C5 N1 . . . . -178.63(19) no
C41 C4 C5 C51 . . . . 1.4(3) no
N1 C11 C12 C13 . . . . 176.87(14) no
C16 C11 C12 C13 . . . . -2.3(2) no
N1 C11 C16 C15 . . . . -177.86(14) no
C12 C11 C16 C15 . . . . 1.3(2) no
C11 C12 C13 C14 . . . . 1.1(2) no
C11 C12 C13 C17 . . . . -177.75(15) no
C12 C13 C14 C15 . . . . 1.1(2) no
C17 C13 C14 C15 . . . . 179.93(15) no
C13 C14 C15 C16 . . . . -2.1(2) no
C13 C14 C15 C18 . . . . 177.47(16) no
C14 C15 C16 C11 . . . . 0.9(2) no
C18 C15 C16 C11 . . . . -178.71(15) no
C2 C21 C22 C23 . . . . 174.03(18) no
C26 C21 C22 C23 . . . . 0.0(3) no
C2 C21 C26 C25 . . . . -173.55(16) no
C22 C21 C26 C25 . . . . 0.9(3) no
C21 C22 C23 C24 . . . . -1.0(3) no
C22 C23 C24 F4 . . . . -177.64(19) no
C22 C23 C24 C25 . . . . 1.3(3) no
F4 C24 C25 C26 . . . . 178.47(18) no
C23 C24 C25 C26 . . . . -0.5(3) no
C24 C25 C26 C21 . . . . -0.7(3) no

loop_
_cod_related_entry_id
_cod_related_entry_database
_cod_related_entry_code
1 ChemSpider 30656642
